data_1522283
loop_
_publ_author_name
'Yashiro, S.'
'Kasahi, A.'
'Samata, H.'
'Kasai, R.'
'Nagata, Y.'

_publ_section_title
;
 New equiatomic silicides of M M' Si (M = Nb, Ta; M' = Pt, Rh) and
 superconductivity of Ta1-x Nbx Pt Si
;
_journal_name_full 'Journal of Alloys Compd.'
_journal_page_first 51
_journal_page_last 56
_journal_volume 309
_journal_year 2000
_chemical_formula_sum 'Nb Rh Si'
_space_group_IT_number 62
_symmetry_space_group_name_Hall '-P 2ac 2n'
_symmetry_space_group_name_H-M 'P n m a'
_cell_angle_alpha 90
_cell_angle_beta 90
_cell_angle_gamma 90
_cell_formula_units_Z 4
_cell_length_a 6.376
_cell_length_b 3.743
_cell_length_c 7.283
_cell_volume 173.811
_citation_journal_id_ASTM JALCEU
_cod_data_source_file Yashiro_JALCEU_2000_1419.cif
_cod_data_source_block Nb1Rh1Si1
_cod_original_cell_volume 173.8115
_cod_original_formula_sum 'Nb1 Rh1 Si1'
_cod_database_code 1522283

loop_
_symmetry_equiv_pos_as_xyz
x,y,z
-x+1/2,-y,z+1/2
x+1/2,-y+1/2,-z+1/2
-x,y+1/2,-z
-x,-y,-z
x-1/2,y,-z-1/2
-x-1/2,y-1/2,z-1/2
x,-y-1/2,z

loop_
_atom_site_label
_atom_site_type_symbol
_atom_site_fract_x
_atom_site_fract_y
_atom_site_fract_z
_atom_site_occupancy
_atom_site_U_iso_or_equiv
Rh1 Rh 0.1456 0.25 0.5617 1 0.0
Si1 Si 0.7693 0.25 0.6284 1 0.0
Nb1 Nb 0.0257 0.25 0.1735 1 0.0
